data_4346344
loop_
_publ_author_name
'Myers, Thomas W.'
'Chavez, David E.'
'Hanson, Susan K.'
'Scharff, R. Jason'
'Scott, Brian L.'
'Veauthier, Jacqueline M.'
'Wu, Ruilian'

_publ_section_title
;
 Independent Control of Optical and Explosive Properties:
 Pyrazole-Tetrazine Complexes of First Row Transition Metals.
;
_journal_issue 16
_journal_name_full 'Inorganic chemistry'
_journal_page_first 8077
_journal_page_last 8086
_journal_paper_doi 10.1021/acs.inorgchem.5b01313
_journal_volume 54
_journal_year 2015
_chemical_formula_sum 'C30 H22 N20 Ni O20'
_chemical_formula_weight 1041.38
_space_group_crystal_system orthorhombic
_space_group_IT_number 45
_space_group_name_Hall 'I 2 -2c'
_space_group_name_H-M_alt 'I b a 2'
_atom_sites_solution_hydrogens mixed
_audit_creation_method SHELXL-2014/7
_cell_angle_alpha 90
_cell_angle_beta 90
_cell_angle_gamma 90
_cell_formula_units_Z 8
_cell_length_a 22.648(3)
_cell_length_b 19.359(2)
_cell_length_c 21.505(3)
_cell_measurement_reflns_used 100
_cell_measurement_temperature 100(2)
_cell_measurement_theta_max 28.84
_cell_measurement_theta_min 2.48
_cell_volume 9429(2)
_computing_cell_refinement cell_now
_computing_data_collection 'bruker apex'
_computing_data_reduction 'bruker saint'
_computing_molecular_graphics 'SHELXL-2014/7 (Sheldrick, 2014)'
_computing_publication_material 'SHELXL-2014/7 (Sheldrick, 2014)'
_computing_structure_refinement 'SHELXL-2014/7 (Sheldrick, 2014)'
_computing_structure_solution 'SHELXL-2014/7 (Sheldrick, 2014)'
_diffrn_ambient_temperature 100(2)
_diffrn_measured_fraction_theta_full 0.998
_diffrn_measured_fraction_theta_max 0.995
_diffrn_measurement_device_type 'ccd area detector'
_diffrn_measurement_method 'phi and omega scans'
_diffrn_radiation_type MoK\a
_diffrn_radiation_wavelength 0.71073
_diffrn_reflns_av_R_equivalents 0.0640
_diffrn_reflns_av_unetI/netI 0.0618
_diffrn_reflns_Laue_measured_fraction_full 0.998
_diffrn_reflns_Laue_measured_fraction_max 0.995
_diffrn_reflns_limit_h_max 27
_diffrn_reflns_limit_h_min -27
_diffrn_reflns_limit_k_max 23
_diffrn_reflns_limit_k_min -22
_diffrn_reflns_limit_l_max 26
_diffrn_reflns_limit_l_min -26
_diffrn_reflns_number 39064
_diffrn_reflns_point_group_measured_fraction_full 0.999
_diffrn_reflns_point_group_measured_fraction_max 0.996
_diffrn_reflns_theta_full 25.242
_diffrn_reflns_theta_max 25.734
_diffrn_reflns_theta_min 1.798
_diffrn_source 'sealed tube'
_exptl_absorpt_coefficient_mu 0.507
_exptl_absorpt_correction_T_max 0.942
_exptl_absorpt_correction_T_min 0.913
_exptl_absorpt_correction_type numerical
_exptl_absorpt_process_details sadabs
_exptl_crystal_colour green
_exptl_crystal_density_diffrn 1.467
_exptl_crystal_description block
_exptl_crystal_F_000 4240
_exptl_crystal_size_max 0.26
_exptl_crystal_size_mid 0.16
_exptl_crystal_size_min 0.14
_refine_diff_density_max 1.129
_refine_diff_density_min -0.723
_refine_diff_density_rms 0.098
_refine_ls_abs_structure_details
;
 Refined as an inversion twin.
;
_refine_ls_abs_structure_Flack 0.01(5)
_refine_ls_extinction_method none
_refine_ls_goodness_of_fit_ref 1.025
_refine_ls_hydrogen_treatment constr
_refine_ls_matrix_type full
_refine_ls_number_parameters 660
_refine_ls_number_reflns 8944
_refine_ls_number_restraints 41
_refine_ls_restrained_S_all 1.039
_refine_ls_R_factor_all 0.1386
_refine_ls_R_factor_gt 0.0886
_refine_ls_shift/su_max 0.009
_refine_ls_shift/su_mean 0.000
_refine_ls_structure_factor_coef Fsqd
_refine_ls_weighting_details 'w=1/[\s^2^(Fo^2^)+(0.1614P)^2^+22.1403P] where P=(Fo^2^+2Fc^2^)/3'
_refine_ls_weighting_scheme calc
_refine_ls_wR_factor_gt 0.2322
_refine_ls_wR_factor_ref 0.2772
_reflns_Friedel_coverage 0.943
_reflns_Friedel_fraction_full 0.999
_reflns_Friedel_fraction_max 0.996
_reflns_number_gt 5543
_reflns_number_total 8944
_reflns_threshold_expression 'I > 2\s(I)'
_cod_data_source_file ic5b01313_si_002.cif
_cod_data_source_block twm14
_cod_original_cell_volume 9428.3(19)
_cod_database_code 4346344
_shelx_shelxl_version_number 2014/7
_shelx_space_group_comment
;
The symmetry employed for this shelxl refinement is uniquely defined
by the following loop, which should always be used as a source of
symmetry information in preference to the above space-group names.
They are only intended as comments.
;

loop_
_space_group_symop_operation_xyz
'x, y, z'
'-x, -y, z'
'x+1/2, -y+1/2, z'
'-x+1/2, y+1/2, z'
'x+1/2, y+1/2, z+1/2'
'-x+1/2, -y+1/2, z+1/2'
'x+1, -y+1, z+1/2'
'-x+1, y+1, z+1/2'

loop_
_atom_site_label
_atom_site_type_symbol
_atom_site_fract_x
_atom_site_fract_y
_atom_site_fract_z
_atom_site_U_iso_or_equiv
_atom_site_adp_type
_atom_site_occupancy
_atom_site_site_symmetry_order
_atom_site_calc_flag
_atom_site_refinement_flags_posn
_atom_site_refinement_flags_adp
_atom_site_refinement_flags_occupancy
_atom_site_disorder_assembly
_atom_site_disorder_group
Ni1 Ni 0.75382(6) 0.53609(6) 0.4441(12) 0.0509(4) Uani 1 1 d . . . . .
O1 O 0.9428(7) 0.7996(6) 0.6677(13) 0.096(4) Uani 1 1 d . . . A 10
O2 O 0.8747(8) 0.8700(7) 0.7003(13) 0.122(5) Uani 1 1 d . . . A 10
O3 O 0.8163(6) 0.9166(7) 0.5909(13) 0.099(4) Uani 1 1 d . . . B 11
O4 O 0.7598(7) 0.8333(11) 0.6267(14) 0.123(6) Uani 1 1 d . . . C 11
O5 O 0.4676(16) 0.5572(10) 0.2975(17) 0.131(12) Uani 0.64(3) 1 d . . P D 1
O6 O 0.4088(12) 0.6056(18) 0.3597(18) 0.166(18) Uani 0.64(3) 1 d . . P D 1
O5B O 0.3826(8) 0.6514(12) 0.3160(17) 0.048(9) Uiso 0.36(3) 1 d D . P D 2
O6B O 0.4382(16) 0.578(2) 0.274(2) 0.093(13) Uiso 0.36(3) 1 d D . P D 2
O7 O 0.4966(7) 0.7759(6) 0.2862(14) 0.108(4) Uani 1 1 d . . . E 12
O8 O 0.4393(9) 0.7035(11) 0.2406(15) 0.189(11) Uani 1 1 d . . . E 12
O9 O 0.8239(4) 0.4709(4) 0.4389(14) 0.068(2) Uani 1 1 d . . . F 13
O10 O 0.7005(4) 0.4514(3) 0.4359(13) 0.059(2) Uani 1 1 d . . . G 13
O11 O 0.8217(4) 0.3383(5) 0.4819(14) 0.085(3) Uani 1 1 d . . . H 14
O12 O 0.7821(5) 0.2392(4) 0.5040(14) 0.096(4) Uani 1 1 d . . . I 14
O13 O 0.7280(4) 0.3255(5) 0.4835(13) 0.072(3) Uani 1 1 d . . . J 14
N20 N 0.9612(14) 0.5741(17) 0.406(2) 0.053(12) Uiso 0.2 1 d D . P K 1
O14 O 0.9245(9) 0.5340(11) 0.4340(17) 0.071(6) Uiso 0.4 1 d D . P K 1
O15 O 1.0142(12) 0.565(2) 0.395(2) 0.076(13) Uiso 0.2 1 d D . P K 1
O16 O 0.9380(16) 0.6350(15) 0.398(2) 0.064(11) Uiso 0.2 1 d D . P K 1
N21 N 0.4496(9) 0.5150(12) 0.4439(17) 0.138(7) Uiso 0.8 1 d D . P L 2
O17 O 0.5019(8) 0.5429(10) 0.4338(16) 0.141(7) Uiso 0.8 1 d D . P L 2
O18 O 0.4508(19) 0.4479(16) 0.433(3) 0.27(2) Uiso 0.6 1 d D . P L 2
O19 O 0.4100(6) 0.5251(7) 0.4884(14) 0.091(4) Uiso 0.8 1 d D . P L 2
O20 O 0.782(3) 0.725(2) 0.831(3) 0.51(5) Uani 1 1 d D . . . .
O21 O 1.0195(14) 0.6437(15) 0.634(2) 0.260(15) Uani 1 1 d D . . . .
N1 N 0.8964(8) 0.8308(6) 0.6630(14) 0.089(4) Uani 1 1 d . . . A 10
N2 N 0.8070(8) 0.8574(9) 0.6088(14) 0.089(4) Uani 1 1 d . . . . .
N3 N 0.8808(5) 0.7391(4) 0.5383(13) 0.057(3) Uani 1 1 d . . . . .
N4 N 0.8282(5) 0.6504(5) 0.4952(13) 0.052(2) Uani 1 1 d . . . . .
N5 N 0.8102(4) 0.6199(4) 0.4442(14) 0.054(2) Uani 1 1 d . . . . .
N6 N 0.8617(7) 0.6993(7) 0.3813(14) 0.086(4) Uani 1 1 d . . . M 3
N7 N 0.8816(6) 0.7304(6) 0.4321(14) 0.076(3) Uani 1 1 d . . . M 3
N8 N 0.8028(5) 0.6113(5) 0.3385(13) 0.061(3) Uani 1 1 d . . . . .
N9 N 0.7595(5) 0.5605(6) 0.3508(14) 0.057(3) Uani 1 1 d . . . . .
N10 N 0.4565(10) 0.6002(14) 0.3322(18) 0.066(6) Uani 0.5 1 d . . P D 1
N10B N 0.4297(13) 0.6287(15) 0.3058(19) 0.076(7) Uiso 0.5 1 d . . P D 2
N11 N 0.4732(6) 0.7225(9) 0.2810(15) 0.092(5) Uani 1 1 d . . . E 12
N12 N 0.5630(6) 0.6803(6) 0.3882(14) 0.076(3) Uani 1 1 d . . . N 1
N13 N 0.6429(5) 0.6185(6) 0.4121(14) 0.072(3) Uani 1 1 d . . . O 1
N14 N 0.6796(5) 0.5970(5) 0.4577(13) 0.057(3) Uani 1 1 d . . . O 1
N15 N 0.6167(5) 0.6431(5) 0.5350(14) 0.062(3) Uani 1 1 d . . . P 1
N16 N 0.5825(5) 0.6677(6) 0.4919(14) 0.068(3) Uani 1 1 d . . . P 1
N17 N 0.7074(4) 0.5871(4) 0.5602(14) 0.053(2) Uani 1 1 d . . . . .
N18 N 0.7497(5) 0.5430(5) 0.5408(14) 0.056(3) Uani 1 1 d . . . . .
N19 N 0.7781(6) 0.3017(5) 0.4887(14) 0.063(3) Uani 1 1 d . . . . .
C1 C 0.8610(7) 0.8138(7) 0.6044(14) 0.072(4) Uani 1 1 d . . . . .
C2 C 0.8957(6) 0.8139(6) 0.5439(14) 0.060(3) Uani 1 1 d . . . . .
H2A H 0.8784 0.8432 0.5110 0.072 Uiso 1 1 calc R U . . .
H2B H 0.9384 0.8233 0.5492 0.072 Uiso 1 1 calc R U . . .
C3 C 0.8468(10) 0.7370(8) 0.5956(15) 0.097(6) Uani 1 1 d . . . . .
C4 C 0.8633(6) 0.7077(6) 0.4841(14) 0.062(3) Uani 1 1 d . . . . .
C5 C 0.8257(6) 0.6444(7) 0.3902(15) 0.066(4) Uani 1 1 d . . . . .
C6 C 0.6948(6) 0.4887(6) 0.2893(14) 0.059(3) Uani 1 1 d . . . . .
H6A H 0.6875 0.4791 0.2452 0.089 Uiso 1 1 calc R U . . .
H6B H 0.7064 0.4460 0.3105 0.089 Uiso 1 1 calc R U . . .
H6C H 0.6587 0.5070 0.3084 0.089 Uiso 1 1 calc R U . . .
C7 C 0.7417(6) 0.5391(6) 0.2950(14) 0.053(3) Uani 1 1 d . . . . .
C8 C 0.7737(8) 0.5735(8) 0.2484(14) 0.076(4) Uani 1 1 d . . . . .
H8A H 0.7694 0.5662 0.2050 0.091 Uiso 1 1 calc R U . . .
C9 C 0.8109(7) 0.6181(7) 0.2749(14) 0.071(4) Uani 1 1 d . . . . .
C10 C 0.8592(11) 0.6624(11) 0.2489(15) 0.118(8) Uani 1 1 d . . . . .
H10A H 0.8776 0.6889 0.2826 0.177 Uiso 1 1 calc R U . . .
H10B H 0.8890 0.6331 0.2290 0.177 Uiso 1 1 calc R U . . .
H10C H 0.8427 0.6943 0.2181 0.177 Uiso 1 1 calc R U . . .
C11 C 0.4872(6) 0.6662(7) 0.3273(14) 0.073(4) Uani 1 1 d D . . . .
C12 C 0.5558(8) 0.6467(9) 0.3262(15) 0.095(6) Uani 1 1 d . . . . .
H12A H 0.5635 0.5964 0.3266 0.114 Uiso 1 1 calc R U . N 1
H12B H 0.5782 0.6696 0.2925 0.114 Uiso 1 1 calc R U . N 1
C13 C 0.4984(7) 0.6937(8) 0.3965(14) 0.073(4) Uani 1 1 d . . . . .
H13A H 0.4885 0.7431 0.4024 0.087 Uiso 1 1 calc R U . N 1
H13B H 0.4798 0.6649 0.4291 0.087 Uiso 1 1 calc R U . N 1
C14 C 0.5979(6) 0.6564(6) 0.4334(15) 0.069(4) Uani 1 1 d . . . . .
C15 C 0.6667(6) 0.6107(5) 0.5146(14) 0.056(3) Uani 1 1 d . . . . .
C16 C 0.6756(8) 0.6588(8) 0.6551(14) 0.080(4) Uani 1 1 d . . . . .
H16A H 0.6445 0.6753 0.6272 0.120 Uiso 1 1 calc R U . . .
H16B H 0.6577 0.6355 0.6909 0.120 Uiso 1 1 calc R U . . .
H16C H 0.6993 0.6980 0.6696 0.120 Uiso 1 1 calc R U . . .
C17 C 0.7149(7) 0.6085(6) 0.6205(14) 0.063(3) Uani 1 1 d . . . . .
C18 C 0.7634(7) 0.5726(8) 0.6397(14) 0.067(4) Uani 1 1 d . . . . .
H18A H 0.7804 0.5735 0.6800 0.080 Uiso 1 1 calc R U . . .
C19 C 0.7828(7) 0.5349(6) 0.5900(14) 0.060(3) Uani 1 1 d . . . . .
C20 C 0.8385(7) 0.4881(7) 0.5873(15) 0.077(4) Uani 1 1 d . . . . .
H20A H 0.8579 0.4879 0.6280 0.115 Uiso 1 1 calc R U . . .
H20B H 0.8268 0.4409 0.5762 0.115 Uiso 1 1 calc R U . . .
H20C H 0.8658 0.5060 0.5558 0.115 Uiso 1 1 calc R U . . .
C21 C 0.9379(13) 1.0007(9) 0.6444(17) 0.157(12) Uani 1 1 d D . . . .
O23 O 0.9442(9) 0.9405(8) 0.6073(15) 0.138(6) Uani 1 1 d . . . Q 20
C22 C 1.0169(10) 0.9418(19) 0.620(2) 0.190(18) Uani 1 1 d D . . . .
C24 C 0.840(2) 0.684(3) 0.834(2) 0.24(2) Uiso 1 1 d D . . . .
C25 C 0.8652(15) 0.6685(11) 0.7717(18) 0.186(16) Uani 1 1 d D . . . .
C26 C 0.8542(10) 0.7336(9) 0.7466(15) 0.101(6) Uani 1 1 d D . . . .
C27 C 0.7963(15) 0.757(3) 0.768(2) 0.39(6) Uani 1 1 d D . . . .
C28 C 0.9685(9) 0.6083(10) 0.598(2) 0.173(17) Uani 1 1 d D . . . .
C29 C 0.9780(11) 0.6116(11) 0.5298(18) 0.152(12) Uani 1 1 d D . . R 1
C30 C 1.0276(11) 0.6550(16) 0.5192(17) 0.146(10) Uani 1 1 d D . . . .
C31 C 1.0534(12) 0.6778(14) 0.5802(18) 0.146(10) Uani 1 1 d D . . . .
O22 O 0.94429(3) 0.49425(5) 0.91978(2) 0.099(14) Uiso 0.37(4) 1 d D . P S 2
H22C H 0.9309 0.4821 0.9546 0.119 Uiso 0.37(4) 1 d DG U P S 2
H22D H 0.9225 0.4752 0.8932 0.119 Uiso 0.37(4) 1 d DG U P S 2
O22B O 0.93864(2) 0.49950(5) 0.72573(2) 0.29(3) Uiso 0.63(4) 1 d D . P S 3
H22E H 0.9217 0.4942 0.7602 0.353 Uiso 0.63(4) 1 d DG U P S 3
H22F H 0.9697 0.5217 0.7333 0.353 Uiso 0.63(4) 1 d DG U P S 3

loop_
_atom_site_aniso_label
_atom_site_aniso_U_11
_atom_site_aniso_U_22
_atom_site_aniso_U_33
_atom_site_aniso_U_23
_atom_site_aniso_U_13
_atom_site_aniso_U_12
Ni1 0.0644(8) 0.0223(6) 0.0659(8) 0.0029(8) 0.0023(9) 0.0035(5)
O1 0.157(12) 0.070(7) 0.061(6) 0.003(5) -0.013(7) 0.019(8)
O2 0.203(15) 0.100(9) 0.061(7) -0.027(7) -0.027(8) 0.074(10)
O3 0.140(11) 0.081(9) 0.075(7) -0.018(6) -0.018(7) 0.045(8)
O4 0.098(10) 0.199(19) 0.073(8) -0.010(9) 0.008(7) 0.007(10)
O5 0.25(3) 0.035(10) 0.107(16) 0.002(10) -0.04(2) -0.042(13)
O6 0.14(2) 0.24(4) 0.11(2) -0.06(2) 0.041(17) -0.13(2)
O7 0.156(12) 0.050(6) 0.118(10) -0.011(7) -0.019(9) 0.031(7)
O8 0.175(16) 0.22(2) 0.176(15) -0.137(16) -0.116(14) 0.126(15)
O9 0.065(5) 0.035(4) 0.105(7) -0.014(5) -0.012(6) 0.008(3)
O10 0.069(5) 0.027(3) 0.081(6) 0.009(4) 0.003(5) 0.003(3)
O11 0.068(6) 0.041(5) 0.147(10) 0.024(5) -0.003(6) 0.004(4)
O12 0.113(8) 0.021(4) 0.155(11) 0.028(6) -0.005(8) 0.006(5)
O13 0.075(6) 0.044(5) 0.096(7) 0.017(5) 0.008(5) 0.009(5)
O20 0.53(10) 0.26(6) 0.74(16) -0.17(7) -0.08(11) 0.04(6)
O21 0.31(4) 0.20(2) 0.28(4) 0.02(2) 0.03(3) -0.08(3)
N1 0.149(13) 0.049(7) 0.068(8) -0.004(6) -0.032(8) 0.026(8)
N2 0.125(13) 0.075(10) 0.068(8) -0.015(7) -0.026(9) 0.026(9)
N3 0.086(7) 0.015(4) 0.070(7) 0.006(4) 0.000(6) -0.002(4)
N4 0.071(7) 0.028(5) 0.059(6) 0.004(5) -0.004(5) 0.003(4)
N5 0.067(5) 0.030(4) 0.063(6) 0.003(6) 0.017(7) 0.004(4)
N6 0.111(10) 0.066(8) 0.081(9) -0.019(7) 0.025(7) -0.047(7)
N7 0.102(9) 0.053(6) 0.073(9) -0.009(6) 0.013(7) -0.031(6)
N8 0.069(7) 0.041(6) 0.073(7) -0.016(5) 0.024(5) -0.019(5)
N9 0.066(7) 0.027(5) 0.079(8) -0.005(5) 0.013(5) -0.005(5)
N10 0.052(13) 0.062(15) 0.084(16) -0.003(14) -0.011(13) -0.025(11)
N11 0.072(8) 0.107(12) 0.095(10) -0.043(9) -0.019(7) 0.041(8)
N12 0.079(8) 0.055(7) 0.092(9) 0.016(6) 0.022(7) 0.010(6)
N13 0.081(8) 0.063(7) 0.073(7) 0.021(6) 0.012(6) 0.039(6)
N14 0.092(7) 0.026(4) 0.052(7) 0.013(4) 0.003(5) 0.000(4)
N15 0.070(7) 0.039(5) 0.077(7) -0.002(5) 0.013(6) 0.007(5)
N16 0.079(7) 0.057(6) 0.067(7) 0.011(6) 0.012(7) 0.010(6)
N17 0.065(6) 0.023(4) 0.072(7) 0.011(4) 0.006(5) -0.003(4)
N18 0.069(7) 0.033(6) 0.067(7) 0.008(5) 0.002(5) -0.004(5)
N19 0.088(8) 0.027(5) 0.074(7) 0.006(5) -0.001(6) 0.007(6)
C1 0.112(12) 0.057(8) 0.046(7) 0.001(6) -0.010(7) 0.003(8)
C2 0.083(9) 0.024(5) 0.072(8) 0.002(5) -0.013(7) -0.001(5)
C3 0.19(2) 0.038(7) 0.066(10) 0.003(6) -0.006(11) -0.013(9)
C4 0.075(9) 0.039(7) 0.072(9) -0.009(6) -0.008(7) 0.002(6)
C5 0.074(9) 0.035(7) 0.089(11) -0.011(7) 0.014(8) -0.007(6)
C6 0.069(8) 0.034(6) 0.074(8) -0.002(6) 0.004(6) -0.008(5)
C7 0.062(8) 0.034(6) 0.062(8) 0.004(5) 0.007(6) 0.000(5)
C8 0.113(12) 0.051(9) 0.063(9) -0.009(7) 0.015(9) -0.031(9)
C9 0.088(10) 0.059(8) 0.065(8) -0.015(7) 0.022(7) -0.025(7)
C10 0.17(2) 0.108(15) 0.076(11) -0.025(10) 0.048(12) -0.060(14)
C11 0.075(9) 0.042(7) 0.102(11) -0.014(7) 0.026(8) 0.004(6)
C12 0.119(14) 0.089(12) 0.077(11) 0.027(9) 0.032(10) 0.053(11)
C13 0.074(9) 0.070(9) 0.074(9) -0.015(7) 0.011(7) 0.023(8)
C14 0.082(9) 0.049(7) 0.077(10) 0.010(7) 0.007(8) 0.015(6)
C15 0.079(9) 0.021(5) 0.069(8) 0.005(5) 0.004(7) -0.012(5)
C16 0.107(12) 0.076(10) 0.058(8) -0.021(7) 0.012(8) -0.001(8)
C17 0.096(10) 0.035(7) 0.057(8) -0.005(5) 0.001(7) -0.015(7)
C18 0.090(10) 0.041(8) 0.068(9) -0.002(7) -0.007(8) -0.009(7)
C19 0.081(10) 0.044(7) 0.055(8) 0.009(6) 0.001(7) -0.004(6)
C20 0.101(11) 0.039(7) 0.090(11) 0.007(7) -0.024(9) 0.004(7)
C21 0.25(3) 0.034(9) 0.18(2) -0.022(12) -0.10(2) 0.039(13)
O23 0.193(17) 0.099(11) 0.123(11) -0.010(9) -0.005(12) 0.034(11)
C22 0.095(16) 0.26(4) 0.21(3) 0.15(3) 0.058(17) 0.11(2)
C25 0.36(5) 0.069(14) 0.13(2) 0.029(14) -0.06(3) -0.01(2)
C26 0.134(17) 0.077(11) 0.093(12) 0.030(9) -0.014(12) -0.036(11)
C27 0.14(3) 0.82(15) 0.21(4) 0.34(7) -0.06(3) -0.09(5)
C28 0.078(12) 0.047(11) 0.39(5) 0.06(2) 0.02(2) 0.003(9)
C29 0.19(3) 0.057(12) 0.21(3) -0.045(16) 0.08(2) -0.007(14)
C30 0.119(19) 0.17(3) 0.15(2) 0.04(2) -0.011(15) -0.038(17)
C31 0.13(2) 0.114(19) 0.19(3) 0.035(19) 0.04(2) 0.004(16)

loop_
_atom_type_symbol
_atom_type_description
_atom_type_scat_dispersion_real
_atom_type_scat_dispersion_imag
_atom_type_scat_source
C C 0.0033 0.0016 'International Tables Vol C Tables 4.2.6.8 and 6.1.1.4'
H H 0.0000 0.0000 'International Tables Vol C Tables 4.2.6.8 and 6.1.1.4'
N N 0.0061 0.0033 'International Tables Vol C Tables 4.2.6.8 and 6.1.1.4'
O O 0.0106 0.0060 'International Tables Vol C Tables 4.2.6.8 and 6.1.1.4'
Ni Ni 0.3393 1.1124 'International Tables Vol C Tables 4.2.6.8 and 6.1.1.4'

loop_
_geom_angle_atom_site_label_1
_geom_angle_atom_site_label_2
_geom_angle_atom_site_label_3
_geom_angle
_geom_angle_site_symmetry_1
_geom_angle_site_symmetry_3
O9 Ni1 O10 87.7(3) . .
O9 Ni1 N9 92.4(5) . .
O10 Ni1 N9 97.8(4) . .
O9 Ni1 N5 90.3(3) . .
O10 Ni1 N5 174.8(5) . .
N9 Ni1 N5 77.5(5) . .
N9 Ni1 N14 93.3(4) . .
N5 Ni1 N14 93.1(4) . .
O9 Ni1 N18 97.4(5) . .
O10 Ni1 N18 96.4(4) . .
N9 Ni1 N18 163.1(4) . .
N5 Ni1 N18 88.6(5) . .
N14 Ni1 N18 77.7(4) . .
O15 N20 O14 129(3) . .
O15 N20 O16 120(3) . .
O14 N20 O16 110(2) . .
O17 N21 O18 111(2) . .
O17 N21 O19 132(2) . .
O18 N21 O19 107(2) . .
O17 N21 O17 69.3(16) . 2_665
O18 N21 O17 43(2) . 2_665
O19 N21 O17 132(2) . 2_665
O18 O17 N21 163(3) 2_665 .
O18 O17 N21 55.7(16) 2_665 2_665
N21 O17 N21 108.0(18) . 2_665
O18 O17 O17 102(3) 2_665 2_665
N21 O17 O17 62.8(14) . 2_665
N21 O17 O17 47.9(12) 2_665 2_665
O17 O18 N21 82(2) 2_665 .
C24 O20 C27 94(3) . .
C31 O21 C28 101(3) . .
O2 N1 O1 127.4(14) . .
O2 N1 C1 118.0(15) . .
O1 N1 C1 114.5(13) . .
O4 N2 O3 127.1(18) . .
O4 N2 C1 121.3(17) . .
O3 N2 C1 111.6(18) . .
C4 N3 C3 123.6(12) . .
C4 N3 C2 124.3(10) . .
C3 N3 C2 94.5(10) . .
N5 N4 C4 113.3(10) . .
C5 N5 N4 119.9(9) . .
C5 N5 Ni1 116.8(9) . .
N4 N5 Ni1 123.2(8) . .
N7 N6 C5 116.4(13) . .
C4 N7 N6 117.2(11) . .
C5 N8 C9 134.3(11) . .
C5 N8 N9 115.6(11) . .
C9 N8 N9 110.0(10) . .
C7 N9 N8 104.9(11) . .
C7 N9 Ni1 141.8(9) . .
N8 N9 Ni1 112.6(8) . .
O5 N10 O6 124(3) . .
O5 N10 C11 119(2) . .
O6 N10 C11 112(2) . .
O5B N10B O6B 123(3) . .
O5B N10B C11 122(2) . .
O6B N10B C11 114(3) . .
O7 N11 O8 128(2) . .
O7 N11 C11 118.8(13) . .
O8 N11 C11 112.7(19) . .
C14 N12 C12 124.3(12) . .
C14 N12 C13 123.5(12) . .
C12 N12 C13 94.4(12) . .
C14 N13 N14 112.9(12) . .
C15 N14 N13 119.2(11) . .
C15 N14 Ni1 115.9(9) . .
N13 N14 Ni1 124.8(8) . .
N16 N15 C15 115.7(11) . .
N15 N16 C14 117.4(11) . .
N18 N17 C17 113.3(11) . .
N18 N17 C15 116.7(11) . .
C17 N17 C15 129.5(11) . .
C19 N18 N17 103.4(12) . .
C19 N18 Ni1 140.8(10) . .
N17 N18 Ni1 112.4(8) . .
O11 N19 O13 121.1(10) . .
O11 N19 O12 122.1(12) . .
O13 N19 O12 116.7(12) . .
N2 C1 C2 118.6(12) . .
N2 C1 N1 104.8(12) . .
C2 C1 N1 115.6(14) . .
N2 C1 C3 112.7(16) . .
C2 C1 C3 90.3(11) . .
N1 C1 C3 114.9(12) . .
N3 C2 C1 87.2(10) . .
N3 C2 H2A 114.1 . .
C1 C2 H2A 114.1 . .
N3 C2 H2B 114.1 . .
C1 C2 H2B 114.1 . .
H2A C2 H2B 111.3 . .
N3 C3 C1 88.0(11) . .
N7 C4 N3 119.9(11) . .
N7 C4 N4 128.0(13) . .
N3 C4 N4 112.0(12) . .
N5 C5 N6 125.0(14) . .
N5 C5 N8 116.5(11) . .
N6 C5 N8 118.5(14) . .
C7 C6 H6A 109.5 . .
C7 C6 H6B 109.5 . .
H6A C6 H6B 109.5 . .
C7 C6 H6C 109.5 . .
H6A C6 H6C 109.5 . .
H6B C6 H6C 109.5 . .
N9 C7 C8 109.9(12) . .
N9 C7 C6 120.4(12) . .
C8 C7 C6 129.7(13) . .
C9 C8 C7 109.2(14) . .
C9 C8 H8A 125.4 . .
C7 C8 H8A 125.4 . .
C8 C9 N8 106.0(12) . .
C8 C9 C10 132.3(14) . .
N8 C9 C10 121.3(13) . .
C9 C10 H10A 109.5 . .
C9 C10 H10B 109.5 . .
H10A C10 H10B 109.5 . .
C9 C10 H10C 109.5 . .
H10A C10 H10C 109.5 . .
H10B C10 H10C 109.5 . .
N10 C11 C13 107.5(16) . .
N11 C11 C13 114.0(11) . .
N10B C11 C13 124.3(15) . .
N10 C11 C12 104.9(15) . .
N11 C11 C12 111.3(12) . .
N10B C11 C12 134.1(15) . .
C13 C11 C12 86.4(11) . .
N12 C12 C11 89.4(11) . .
N12 C12 H12A 113.7 . .
C11 C12 H12A 113.7 . .
N12 C12 H12B 113.7 . .
C11 C12 H12B 113.7 . .
H12A C12 H12B 111.0 . .
N12 C13 C11 89.2(10) . .
N12 C13 H13A 113.8 . .
C11 C13 H13A 113.8 . .
N12 C13 H13B 113.8 . .
C11 C13 H13B 113.8 . .
H13A C13 H13B 111.0 . .
N16 C14 N12 118.6(12) . .
N16 C14 N13 128.0(13) . .
N12 C14 N13 113.1(13) . .
N14 C15 N15 126.1(13) . .
N14 C15 N17 116.3(12) . .
N15 C15 N17 117.6(12) . .
C17 C16 H16A 109.5 . .
C17 C16 H16B 109.5 . .
H16A C16 H16B 109.5 . .
C17 C16 H16C 109.5 . .
H16A C16 H16C 109.5 . .
H16B C16 H16C 109.5 . .
C18 C17 N17 103.4(12) . .
C18 C17 C16 130.8(13) . .
N17 C17 C16 125.8(13) . .
C17 C18 C19 107.2(14) . .
C17 C18 H18A 126.4 . .
C19 C18 H18A 126.4 . .
N18 C19 C18 112.7(14) . .
N18 C19 C20 120.2(13) . .
C18 C19 C20 127.1(14) . .
C19 C20 H20A 109.5 . .
C19 C20 H20B 109.5 . .
H20A C20 H20B 109.5 . .
C19 C20 H20C 109.5 . .
H20A C20 H20C 109.5 . .
H20B C20 H20C 109.5 . .
O23 C21 C22 109(2) . 2_775
C21 O23 C22 89.8(18) . .
C21 C22 O23 134(3) 2_775 .
C25 C24 O20 113(3) . .
C26 C25 C24 96(3) . .
C25 C26 C27 109(2) . .
C26 C27 O20 110(2) . .
C29 C28 O21 111.3(19) . .
C30 C29 C28 107.4(15) . .
C29 C30 C31 110.0(16) . .
C30 C31 O21 109(2) . .
H22C O22 H22D 105.8 . .
H22E O22B H22F 105.8 . .

loop_
_geom_bond_atom_site_label_1
_geom_bond_atom_site_label_2
_geom_bond_distance
_geom_bond_site_symmetry_2
Ni1 O9 2.030(8) .
Ni1 O10 2.045(7) .
Ni1 N9 2.064(13) .
Ni1 N5 2.066(9) .
Ni1 N14 2.074(11) .
Ni1 N18 2.086(14) .
O1 N1 1.216(19) .
O2 N1 1.208(17) .
O3 N2 1.23(2) .
O4 N2 1.23(2) .
O5 N10 1.15(3) .
O6 N10 1.24(3) .
O5B N10B 1.18(3) .
O6B N10B 1.21(4) .
O7 N11 1.17(2) .
O8 N11 1.215(19) .
O11 N19 1.224(15) .
O12 N19 1.257(13) .
O13 N19 1.231(14) .
N20 O15 1.24(2) .
N20 O14 1.29(2) .
N20 O16 1.30(2) .
N21 O17 1.32(2) .
N21 O18 1.32(2) .
N21 O19 1.33(2) .
N21 O17 1.58(3) 2_665
O17 O18 1.09(4) 2_665
O17 N21 1.58(3) 2_665
O17 O17 1.66(4) 2_665
O18 O17 1.09(4) 2_665
O20 C24 1.53(3) .
O20 C27 1.54(3) .
O21 C31 1.53(3) .
O21 C28 1.55(3) .
N1 C1 1.528(19) .
N2 C1 1.49(2) .
N3 C4 1.374(17) .
N3 C3 1.45(2) .
N3 C2 1.491(14) .
N4 N5 1.309(15) .
N4 C4 1.385(17) .
N5 C5 1.303(19) .
N6 N7 1.325(17) .
N6 C5 1.353(17) .
N7 C4 1.271(19) .
N8 C5 1.384(19) .
N8 C9 1.387(18) .
N8 N9 1.415(15) .
N9 C7 1.333(18) .
N10 C11 1.46(3) .
N10B C11 1.56(3) .
N11 C11 1.51(2) .
N12 C14 1.334(19) .
N12 C12 1.49(2) .
N12 C13 1.497(19) .
N13 C14 1.338(17) .
N13 N14 1.351(15) .
N14 C15 1.285(16) .
N15 N16 1.298(16) .
N15 C15 1.367(17) .
N16 C14 1.33(2) .
N17 N18 1.350(15) .
N17 C17 1.372(17) .
N17 C15 1.423(17) .
N18 C19 1.306(19) .
C1 C2 1.52(2) .
C1 C3 1.53(2) .
C2 H2A 0.9900 .
C2 H2B 0.9900 .
C6 C7 1.447(17) .
C6 H6A 0.9800 .
C6 H6B 0.9800 .
C6 H6C 0.9800 .
C7 C8 1.404(19) .
C8 C9 1.34(2) .
C8 H8A 0.9500 .
C9 C10 1.50(2) .
C10 H10A 0.9800 .
C10 H10B 0.9800 .
C10 H10C 0.9800 .
C11 C13 1.60(2) .
C11 C12 1.60(2) .
C12 H12A 0.9900 .
C12 H12B 0.9900 .
C13 H13A 0.9900 .
C13 H13B 0.9900 .
C16 C17 1.51(2) .
C16 H16A 0.9800 .
C16 H16B 0.9800 .
C16 H16C 0.9800 .
C17 C18 1.36(2) .
C18 C19 1.36(2) .
C18 H18A 0.9500 .
C19 C20 1.55(2) .
C20 H20A 0.9800 .
C20 H20B 0.9800 .
C20 H20C 0.9800 .
C21 O23 1.42(2) .
C21 C22 1.60(4) 2_775
O23 C22 1.67(3) .
C22 C21 1.60(4) 2_775
C24 C25 1.49(3) .
C25 C26 1.39(2) .
C26 C27 1.46(3) .
C28 C29 1.48(3) .
C29 C30 1.42(3) .
C30 C31 1.50(3) .
O22 H22C 0.8400 .
O22 H22D 0.8400 .
O22B H22E 0.8400 .
O22B H22F 0.8400 .
